data_4330178
loop_
_publ_author_name
'Mihail Atanasov'
'Peter Comba'
'Stefan Helmle'

_publ_contact_author_address
;Prof Peter Comba
Anorganisch-Chemisches Institut
Universit\"at Heidelberg
Im Neuenheimer Feld 270
69120 Heidelberg
Germany
;
_publ_contact_author_email Peter.Comba@aci.uni-heidelberg.de
_publ_contact_author_fax '++49 6221 546617'
_publ_contact_author_name 'Prof. Peter Comba'
_publ_contact_author_phone '++49 6221 548453'
_publ_section_title
;
 Cyanide-Bridged FeIII-CuIIComplexes: Jahn-Teller Isomerism and Its
 Influence on the Magnetic Properties
;
_journal_name_full 'Inorganic Chemistry'
_journal_page_first 9357
_journal_page_last 9368
_journal_paper_doi 10.1021/ic301122h
_journal_volume 51
_journal_year 2012
_chemical_formula_sum 'C49 H46 Cu F6 Fe N14 O7 P'
_chemical_formula_weight 1207.36
_space_group_IT_number 2
_symmetry_cell_setting triclinic
_symmetry_Int_Tables_number 2
_symmetry_space_group_name_Hall '-P 1'
_symmetry_space_group_name_H-M 'P -1'
_atom_sites_solution_hydrogens geom
_atom_sites_solution_primary direct
_atom_sites_solution_secondary difmap
_audit_creation_method SHELXL-97
_cell_angle_alpha 88.676(17)
_cell_angle_beta 85.715(18)
_cell_angle_gamma 80.332(18)
_cell_formula_units_Z 2
_cell_length_a 11.9937(19)
_cell_length_b 15.051(2)
_cell_length_c 15.248(2)
_cell_measurement_reflns_used 7675
_cell_measurement_temperature 200(2)
_cell_measurement_theta_max 49.9
_cell_measurement_theta_min 3.7
_cell_volume 2705.7(7)
_computing_cell_refinement 'STOE XCELL'
_computing_data_collection 'STOE EXPOSE'
_computing_data_reduction XRED
_computing_structure_refinement 'SHELXL-97 (Sheldrick, 2008)'
_computing_structure_solution 'SHELXS-97 (Sheldrick, 2008)'
_diffrn_ambient_temperature 200(2)
_diffrn_measured_fraction_theta_full 0.925
_diffrn_measured_fraction_theta_max 0.925
_diffrn_measurement_device_type 'STOE IPDS I'
_diffrn_measurement_method 'image plate'
_diffrn_radiation_monochromator graphite
_diffrn_radiation_probe x-ray
_diffrn_radiation_type MoK\a
_diffrn_radiation_wavelength 0.71073
_diffrn_reflns_av_R_equivalents 0.1666
_diffrn_reflns_av_sigmaI/netI 0.2915
_diffrn_reflns_limit_h_max 14
_diffrn_reflns_limit_h_min -14
_diffrn_reflns_limit_k_max 18
_diffrn_reflns_limit_k_min -17
_diffrn_reflns_limit_l_max 18
_diffrn_reflns_limit_l_min -18
_diffrn_reflns_number 21097
_diffrn_reflns_theta_full 25.87
_diffrn_reflns_theta_max 25.87
_diffrn_reflns_theta_min 1.91
_diffrn_source 'fine-focus sealed tube'
_exptl_absorpt_coefficient_mu 0.775
_exptl_absorpt_correction_T_max 0.9466
_exptl_absorpt_correction_T_min 0.8526
_exptl_absorpt_correction_type numerical
_exptl_absorpt_process_details 'STOE XRED'
_exptl_crystal_colour green
_exptl_crystal_density_diffrn 1.482
_exptl_crystal_description plates
_exptl_crystal_F_000 1236
_exptl_crystal_size_max 0.408
_exptl_crystal_size_mid 0.151
_exptl_crystal_size_min 0.066
_refine_diff_density_max 1.243
_refine_diff_density_min -0.847
_refine_diff_density_rms 0.113
_refine_ls_extinction_method none
_refine_ls_goodness_of_fit_ref 0.834
_refine_ls_hydrogen_treatment constr
_refine_ls_matrix_type full
_refine_ls_number_parameters 718
_refine_ls_number_reflns 9703
_refine_ls_number_restraints 0
_refine_ls_restrained_S_all 0.834
_refine_ls_R_factor_all 0.1981
_refine_ls_R_factor_gt 0.0808
_refine_ls_shift/su_max 0.000
_refine_ls_shift/su_mean 0.000
_refine_ls_structure_factor_coef Fsqd
_refine_ls_weighting_details 'calc w=1/[\s^2^(Fo^2^)+(0.0730P)^2^+0.0000P] where P=(Fo^2^+2Fc^2^)/3'
_refine_ls_weighting_scheme calc
_refine_ls_wR_factor_gt 0.1688
_refine_ls_wR_factor_ref 0.2057
_reflns_number_gt 3590
_reflns_number_total 9703
_reflns_threshold_expression >2\s(I)
_cod_data_source_file ic301122h_si_001_2.cif
_cod_data_source_block sh7
_cod_original_cell_volume 2705.6(7)
_cod_database_code 4330178

loop_
_symmetry_equiv_pos_as_xyz
'x, y, z'
'-x, -y, -z'

loop_
_atom_site_label
_atom_site_type_symbol
_atom_site_fract_x
_atom_site_fract_y
_atom_site_fract_z
_atom_site_U_iso_or_equiv
_atom_site_adp_type
_atom_site_occupancy
_atom_site_symmetry_multiplicity
_atom_site_calc_flag
_atom_site_refinement_flags
Cu1 Cu 0.86631(9) 0.71779(7) 0.73525(7) 0.0283(3) Uani 1 1 d .
Fe1 Fe 1.10520(11) 0.96599(8) 0.72931(8) 0.0295(4) Uani 1 1 d .
P1 P 0.5291(2) 0.4017(2) 0.67533(17) 0.0471(8) Uani 1 1 d .
O57 O 1.1596(6) 0.9985(4) 0.4706(4) 0.054(2) Uani 1 1 d .
O4 O 1.0863(5) 0.3681(4) 0.7696(4) 0.0403(16) Uani 1 1 d .
C4 C 1.0261(7) 0.5536(5) 0.7776(5) 0.029(2) Uani 1 1 d .
H4 H 1.0877 0.5217 0.8132 0.034 Uiso 1 1 calc R
N33 N 1.2157(6) 0.8751(5) 0.6664(5) 0.0342(19) Uani 1 1 d .
N32 N 1.0834(6) 1.0155(5) 0.6169(4) 0.0324(18) Uani 1 1 d .
C30 C 0.7952(7) 0.8073(6) 0.5656(6) 0.031(2) Uani 1 1 d .
H30 H 0.8486 0.8464 0.5715 0.037 Uiso 1 1 calc R
C26 C 0.6966(7) 0.6964(5) 0.6218(5) 0.0232(19) Uani 1 1 d .
N5 N 0.9422(6) 0.8241(5) 0.7222(4) 0.0260(17) Uani 1 1 d .
N7 N 0.7697(6) 0.6158(5) 0.7537(4) 0.0330(19) Uani 1 1 d .
C35 C 0.9978(7) 0.8814(6) 0.7257(5) 0.026(2) Uani 1 1 d .
N4 N 0.7750(5) 0.7494(4) 0.6339(4) 0.0278(17) Uani 1 1 d .
F1 F 0.4165(6) 0.3692(5) 0.7175(5) 0.094(2) Uani 1 1 d .
N3 N 0.9780(6) 0.6403(5) 0.8213(4) 0.0294(18) Uani 1 1 d .
F2 F 0.4710(5) 0.5019(4) 0.6960(4) 0.0731(19) Uani 1 1 d .
N1 N 0.8036(6) 0.7736(5) 0.8747(5) 0.039(2) Uani 1 1 d .
F3 F 0.4765(6) 0.4090(5) 0.5835(4) 0.078(2) Uani 1 1 d .
N31 N 0.9851(6) 1.0658(5) 0.7646(4) 0.0330(19) Uani 1 1 d .
C98 C 1.2217(8) 1.0383(6) 0.7424(6) 0.032(2) Uani 1 1 d .
O56 O 0.9891(5) 1.1410(4) 0.5431(4) 0.0492(19) Uani 1 1 d .
F4 F 0.5847(6) 0.3011(5) 0.6549(4) 0.094(3) Uani 1 1 d .
F6 F 0.6363(5) 0.4369(6) 0.6296(4) 0.097(3) Uani 1 1 d .
N98 N 1.2919(7) 1.0838(5) 0.7455(6) 0.049(2) Uani 1 1 d .
F5 F 0.5829(6) 0.3970(6) 0.7651(4) 0.112(3) Uani 1 1 d .
C56 C 1.0066(7) 1.0937(6) 0.6074(6) 0.036(2) Uani 1 1 d .
C58 C 1.2206(8) 0.8870(6) 0.5785(6) 0.036(2) Uani 1 1 d .
C55 C 0.9471(7) 1.1196(6) 0.6960(6) 0.034(2) Uani 1 1 d .
N2 N 1.0145(6) 0.6356(5) 0.6394(4) 0.0308(18) Uani 1 1 d .
C1 C 0.8246(7) 0.5635(6) 0.9028(5) 0.033(2) Uani 1 1 d .
N99 N 1.1437(8) 0.8938(6) 0.9189(6) 0.062(3) Uani 1 1 d .
C2 C 0.9121(8) 0.6305(6) 0.9070(5) 0.038(2) Uani 1 1 d .
H2 H 0.9676 0.6050 0.9506 0.045 Uiso 1 1 calc R
C14 C 0.8585(7) 0.7224(6) 0.9374(6) 0.033(2) Uani 1 1 d .
C6 C 0.8357(7) 0.5290(6) 0.7174(5) 0.033(2) Uani 1 1 d .
H6A H 0.8643 0.5395 0.6561 0.039 Uiso 1 1 calc R
H6B H 0.7844 0.4840 0.7163 0.039 Uiso 1 1 calc R
C5 C 0.9365(7) 0.4909(5) 0.7717(5) 0.026(2) Uani 1 1 d .
C8 C 0.7294(8) 0.5966(6) 0.8459(5) 0.037(2) Uani 1 1 d .
H8A H 0.6794 0.5506 0.8454 0.044 Uiso 1 1 calc R
H8B H 0.6840 0.6522 0.8714 0.044 Uiso 1 1 calc R
C99 C 1.1286(8) 0.9190(6) 0.8476(6) 0.037(2) Uani 1 1 d .
C54 C 0.8623(8) 1.1906(6) 0.7062(7) 0.045(3) Uani 1 1 d .
H54 H 0.8379 1.2260 0.6567 0.053 Uiso 1 1 calc R
C62 C 1.2781(7) 0.8009(6) 0.7000(7) 0.041(2) Uani 1 1 d .
H62 H 1.2767 0.7926 0.7620 0.049 Uiso 1 1 calc R
O2 O 0.6769(6) 0.5343(5) 1.0026(4) 0.067(2) Uani 1 1 d .
O1 O 0.8429(7) 0.5348(5) 1.0572(4) 0.068(2) Uani 1 1 d .
C10 C 0.7837(9) 0.5432(7) 0.9969(6) 0.045(3) Uani 1 1 d .
C22 C 1.1567(8) 0.6059(6) 0.5187(6) 0.040(2) Uani 1 1 d .
H22 H 1.1813 0.6177 0.4595 0.048 Uiso 1 1 calc R
C25 C 0.6686(7) 0.6426(6) 0.7017(5) 0.029(2) Uani 1 1 d .
H25A H 0.6411 0.5878 0.6836 0.035 Uiso 1 1 calc R
H25B H 0.6070 0.6787 0.7389 0.035 Uiso 1 1 calc R
C27 C 0.6434(7) 0.6946(6) 0.5467(6) 0.035(2) Uani 1 1 d .
H27 H 0.5913 0.6543 0.5412 0.042 Uiso 1 1 calc R
C19 C 1.0793(7) 0.5730(6) 0.6861(5) 0.027(2) Uani 1 1 d .
C23 C 1.0544(8) 0.6514(6) 0.5556(6) 0.039(2) Uani 1 1 d .
H23 H 1.0105 0.6954 0.5210 0.047 Uiso 1 1 calc R
C9 C 0.8890(7) 0.4741(6) 0.8629(6) 0.033(2) Uani 1 1 d .
C61 C 1.3438(8) 0.7366(7) 0.6466(7) 0.051(3) Uani 1 1 d .
H61 H 1.3882 0.6850 0.6711 0.061 Uiso 1 1 calc R
C18 C 0.7578(8) 0.8587(6) 0.8961(6) 0.044(3) Uani 1 1 d .
H18 H 0.7182 0.8957 0.8534 0.053 Uiso 1 1 calc R
C24 C 1.0760(7) 0.6854(6) 0.8390(6) 0.034(2) Uani 1 1 d .
H24A H 1.0476 0.7449 0.8644 0.051 Uiso 1 1 calc R
H24B H 1.1214 0.6923 0.7839 0.051 Uiso 1 1 calc R
H24C H 1.1232 0.6486 0.8805 0.051 Uiso 1 1 calc R
C20 C 1.1832(7) 0.5260(6) 0.6548(6) 0.034(2) Uani 1 1 d .
H20 H 1.2269 0.4831 0.6905 0.041 Uiso 1 1 calc R
C21 C 1.2211(8) 0.5443(6) 0.5685(6) 0.043(3) Uani 1 1 d .
H21 H 1.2921 0.5135 0.5445 0.052 Uiso 1 1 calc R
C60 C 1.3432(9) 0.7493(8) 0.5566(7) 0.058(3) Uani 1 1 d .
H60 H 1.3845 0.7045 0.5184 0.070 Uiso 1 1 calc R
C29 C 0.7410(8) 0.8104(6) 0.4893(6) 0.038(2) Uani 1 1 d .
H29 H 0.7552 0.8526 0.4443 0.046 Uiso 1 1 calc R
C51 C 0.9359(7) 1.0867(6) 0.8435(6) 0.039(2) Uani 1 1 d .
H51 H 0.9601 1.0496 0.8921 0.047 Uiso 1 1 calc R
C53 C 0.8120(9) 1.2114(7) 0.7874(7) 0.059(3) Uani 1 1 d .
H53 H 0.7510 1.2603 0.7953 0.071 Uiso 1 1 calc R
C52 C 0.8513(9) 1.1596(7) 0.8587(7) 0.058(3) Uani 1 1 d .
H52 H 0.8205 1.1742 0.9168 0.070 Uiso 1 1 calc R
C28 C 0.6658(8) 0.7526(7) 0.4779(6) 0.043(3) Uani 1 1 d .
H28 H 0.6302 0.7523 0.4243 0.051 Uiso 1 1 calc R
C15 C 0.8692(9) 0.7529(7) 1.0189(6) 0.053(3) Uani 1 1 d .
H15 H 0.9096 0.7152 1.0608 0.063 Uiso 1 1 calc R
C59 C 1.2840(8) 0.8255(7) 0.5225(7) 0.047(3) Uani 1 1 d .
H59 H 1.2866 0.8358 0.4607 0.056 Uiso 1 1 calc R
C17 C 0.7657(10) 0.8944(7) 0.9767(7) 0.063(4) Uani 1 1 d .
H17 H 0.7343 0.9554 0.9889 0.076 Uiso 1 1 calc R
C16 C 0.8196(11) 0.8404(8) 1.0393(7) 0.069(4) Uani 1 1 d .
H16 H 0.8229 0.8630 1.0966 0.083 Uiso 1 1 calc R
C11 C 0.6254(11) 0.5137(11) 1.0903(8) 0.112(6) Uani 1 1 d .
H11A H 0.6409 0.4485 1.1012 0.168 Uiso 1 1 calc R
H11B H 0.5432 0.5342 1.0923 0.168 Uiso 1 1 calc R
H11C H 0.6578 0.5447 1.1355 0.168 Uiso 1 1 calc R
O3 O 0.9608(6) 0.3696(4) 0.6687(4) 0.0502(19) Uani 1 1 d .
C12 C 0.9952(8) 0.3998(6) 0.7285(6) 0.030(2) Uani 1 1 d .
C57 C 1.1552(8) 0.9713(6) 0.5461(6) 0.041(3) Uani 1 1 d .
C13 C 1.1486(9) 0.2841(6) 0.7362(6) 0.054(3) Uani 1 1 d .
H13A H 1.1143 0.2341 0.7623 0.081 Uiso 1 1 calc R
H13B H 1.2275 0.2777 0.7515 0.081 Uiso 1 1 calc R
H13C H 1.1465 0.2835 0.6721 0.081 Uiso 1 1 calc R
C94 C 0.567(3) 0.0311(18) 0.642(2) 0.33(3) Uani 1 1 d .
H94A H 0.5785 0.0630 0.6953 0.499 Uiso 1 1 calc R
H94B H 0.5020 0.0641 0.6136 0.499 Uiso 1 1 calc R
H94C H 0.6352 0.0268 0.6017 0.499 Uiso 1 1 calc R
C95 C 0.5473(19) -0.054(2) 0.6648(19) 0.189(12) Uani 1 1 d .
N95 N 0.5385(17) -0.1251(13) 0.7046(19) 0.198(11) Uani 1 1 d .
C90 C 0.4232(17) 0.8979(13) 0.8974(14) 0.158(8) Uani 1 1 d .
H90A H 0.4212 0.9195 0.9578 0.237 Uiso 1 1 calc R
H90B H 0.3503 0.9198 0.8729 0.237 Uiso 1 1 calc R
H90C H 0.4838 0.9205 0.8614 0.237 Uiso 1 1 calc R
C91 C 0.4453(15) 0.7962(19) 0.8978(13) 0.138(9) Uani 1 1 d .
N91 N 0.4612(19) 0.7233(16) 0.9013(17) 0.246(15) Uani 1 1 d .
O5 O 0.8947(7) 0.4034(5) 0.8988(5) 0.077(3) Uani 1 1 d .
C93 C 0.5307(16) 0.1286(13) 0.8632(17) 0.149(9) Uani 1 1 d .
C92 C 0.4572(17) 0.2066(16) 0.863(2) 0.249(17) Uani 1 1 d .
H92A H 0.3796 0.1941 0.8716 0.374 Uiso 1 1 calc R
H92B H 0.4668 0.2376 0.8062 0.374 Uiso 1 1 calc R
H92C H 0.4718 0.2450 0.9103 0.374 Uiso 1 1 calc R
N93 N 0.586(2) 0.0622(15) 0.8719(18) 0.243(12) Uani 1 1 d .

loop_
_atom_site_aniso_label
_atom_site_aniso_U_11
_atom_site_aniso_U_22
_atom_site_aniso_U_33
_atom_site_aniso_U_23
_atom_site_aniso_U_13
_atom_site_aniso_U_12
Cu1 0.0347(6) 0.0266(6) 0.0240(6) 0.0039(5) 0.0009(5) -0.0081(5)
Fe1 0.0360(8) 0.0264(7) 0.0262(7) 0.0031(6) 0.0027(6) -0.0081(6)
P1 0.0318(14) 0.0643(19) 0.0430(16) -0.0142(14) 0.0058(12) -0.0032(14)
O57 0.083(5) 0.050(4) 0.028(4) 0.006(3) 0.016(4) -0.019(4)
O4 0.053(4) 0.027(3) 0.037(4) -0.003(3) 0.001(3) 0.006(3)
C4 0.038(5) 0.024(5) 0.022(4) -0.003(4) -0.008(4) 0.003(4)
N33 0.032(4) 0.040(5) 0.034(4) 0.006(4) -0.012(3) -0.012(4)
N32 0.033(4) 0.028(4) 0.035(4) 0.009(3) -0.006(3) -0.002(3)
C30 0.029(5) 0.027(5) 0.034(5) 0.003(4) 0.006(4) -0.002(4)
C26 0.023(4) 0.023(4) 0.022(4) -0.006(4) 0.003(4) 0.001(4)
N5 0.028(4) 0.030(4) 0.021(4) -0.004(3) 0.004(3) -0.008(4)
N7 0.049(5) 0.029(4) 0.016(4) 0.001(3) 0.004(3) 0.004(4)
C35 0.027(5) 0.030(5) 0.017(4) -0.005(4) 0.001(4) 0.006(4)
N4 0.020(4) 0.020(4) 0.041(4) -0.016(3) 0.019(3) -0.004(3)
F1 0.080(5) 0.086(5) 0.112(6) 0.006(5) 0.046(4) -0.032(4)
N3 0.037(4) 0.040(4) 0.011(3) 0.005(3) 0.010(3) -0.010(4)
F2 0.070(4) 0.061(4) 0.084(5) -0.036(4) 0.024(4) -0.007(3)
N1 0.047(5) 0.031(4) 0.037(4) -0.003(4) 0.012(4) -0.005(4)
F3 0.078(5) 0.082(5) 0.075(5) -0.014(4) -0.021(4) -0.003(4)
N31 0.037(4) 0.033(4) 0.027(4) 0.001(3) 0.007(3) -0.001(4)
C98 0.041(6) 0.024(5) 0.027(5) -0.018(4) 0.008(4) 0.002(5)
O56 0.059(4) 0.046(4) 0.039(4) 0.020(3) 0.001(3) -0.004(3)
F4 0.097(5) 0.080(5) 0.084(5) -0.007(4) 0.015(4) 0.037(4)
F6 0.063(4) 0.156(7) 0.077(5) -0.041(5) 0.041(4) -0.046(5)
N98 0.054(6) 0.028(5) 0.064(6) -0.020(4) 0.012(5) -0.011(4)
F5 0.087(5) 0.188(9) 0.047(4) -0.025(5) -0.011(4) 0.025(6)
C56 0.037(5) 0.029(5) 0.044(6) 0.015(5) -0.004(5) -0.012(4)
C58 0.050(6) 0.034(5) 0.027(5) -0.012(4) 0.003(5) -0.015(5)
C55 0.034(5) 0.025(5) 0.039(5) 0.004(4) 0.007(4) 0.003(4)
N2 0.033(4) 0.034(4) 0.024(4) 0.007(3) -0.001(3) -0.003(3)
C1 0.042(5) 0.029(5) 0.024(5) -0.009(4) 0.014(4) -0.001(4)
N99 0.079(7) 0.068(7) 0.041(5) 0.018(5) -0.014(5) -0.014(5)
C2 0.054(6) 0.033(5) 0.020(5) -0.006(4) 0.019(4) 0.001(5)
C14 0.039(5) 0.033(5) 0.028(5) -0.001(4) 0.003(4) -0.011(4)
C6 0.045(5) 0.032(5) 0.021(4) -0.003(4) 0.009(4) -0.010(4)
C5 0.033(5) 0.023(4) 0.023(4) -0.001(4) 0.004(4) -0.008(4)
C8 0.064(7) 0.037(5) 0.014(4) -0.001(4) 0.008(4) -0.023(5)
C99 0.039(5) 0.041(6) 0.030(5) 0.012(5) -0.004(4) -0.004(5)
C54 0.047(6) 0.030(5) 0.056(7) 0.003(5) -0.003(5) -0.006(5)
C62 0.036(5) 0.039(6) 0.047(6) 0.003(5) 0.001(5) -0.006(5)
O2 0.061(5) 0.095(6) 0.037(4) 0.017(4) 0.025(4) -0.008(4)
O1 0.105(6) 0.077(6) 0.030(4) 0.019(4) -0.005(4) -0.039(5)
C10 0.051(7) 0.061(7) 0.024(5) 0.013(5) 0.008(5) -0.021(6)
C22 0.042(6) 0.049(6) 0.024(5) 0.000(4) 0.004(4) 0.003(5)
C25 0.030(5) 0.024(5) 0.033(5) 0.006(4) -0.007(4) -0.001(4)
C27 0.035(5) 0.033(5) 0.038(5) 0.002(4) -0.005(4) -0.005(4)
C19 0.036(5) 0.029(5) 0.017(4) 0.001(4) 0.003(4) -0.008(4)
C23 0.054(6) 0.033(5) 0.028(5) 0.006(4) 0.000(5) -0.003(5)
C9 0.040(5) 0.025(5) 0.033(5) -0.003(4) 0.001(4) -0.005(4)
C61 0.031(6) 0.052(7) 0.068(8) -0.019(6) 0.004(5) -0.006(5)
C18 0.049(6) 0.037(6) 0.038(6) -0.003(5) 0.007(5) 0.008(5)
C24 0.037(5) 0.029(5) 0.039(5) 0.001(4) -0.002(4) -0.013(4)
C20 0.038(5) 0.028(5) 0.034(5) -0.003(4) -0.004(4) 0.002(4)
C21 0.039(6) 0.049(6) 0.038(6) -0.014(5) 0.018(5) -0.004(5)
C60 0.044(6) 0.069(8) 0.058(8) -0.021(6) 0.011(6) -0.004(6)
C29 0.035(5) 0.040(6) 0.034(5) 0.011(5) 0.000(5) 0.005(5)
C51 0.038(5) 0.039(6) 0.037(5) -0.001(5) 0.011(5) 0.000(5)
C53 0.044(6) 0.052(7) 0.071(8) -0.005(6) 0.021(6) 0.008(5)
C52 0.060(7) 0.064(7) 0.046(6) 0.006(6) 0.024(6) -0.008(6)
C28 0.038(6) 0.057(7) 0.030(5) -0.002(5) -0.005(4) 0.004(5)
C15 0.074(8) 0.053(7) 0.029(6) -0.014(5) 0.007(5) -0.008(6)
C59 0.044(6) 0.049(6) 0.049(6) -0.009(5) 0.008(5) -0.016(5)
C17 0.084(9) 0.034(6) 0.058(7) -0.015(6) 0.027(6) 0.016(6)
C16 0.101(10) 0.056(8) 0.043(7) -0.019(6) 0.011(7) 0.006(7)
C11 0.081(9) 0.184(16) 0.052(8) 0.044(9) 0.051(7) 0.001(10)
O3 0.073(5) 0.044(4) 0.035(4) -0.014(3) -0.007(4) -0.010(4)
C12 0.041(6) 0.033(5) 0.018(5) 0.004(4) -0.002(4) -0.015(5)
C57 0.053(6) 0.033(5) 0.041(6) 0.007(5) 0.009(5) -0.019(5)
C13 0.066(7) 0.045(6) 0.041(6) -0.010(5) 0.014(5) 0.012(6)
C94 0.37(4) 0.13(2) 0.43(5) 0.08(3) 0.31(4) -0.01(2)
C95 0.134(18) 0.17(2) 0.23(3) -0.06(2) 0.141(19) 0.02(2)
N95 0.132(15) 0.109(14) 0.34(3) -0.054(17) 0.058(17) -0.001(13)
C90 0.145(18) 0.135(18) 0.18(2) -0.046(16) 0.009(15) 0.017(15)
C91 0.082(12) 0.18(2) 0.129(15) 0.025(17) -0.015(11) 0.040(15)
N91 0.20(2) 0.19(2) 0.28(3) 0.11(2) 0.101(18) 0.102(18)
O5 0.122(7) 0.033(4) 0.058(5) 0.017(4) 0.050(5) 0.010(4)
C93 0.106(14) 0.077(12) 0.27(3) 0.043(16) -0.045(16) -0.019(11)
C92 0.130(17) 0.18(2) 0.45(4) 0.21(3) -0.10(2) -0.045(17)
N93 0.27(3) 0.154(19) 0.30(3) -0.02(2) -0.14(2) 0.027(19)

loop_
_atom_type_symbol
_atom_type_description
_atom_type_scat_dispersion_real
_atom_type_scat_dispersion_imag
_atom_type_scat_source
C C 0.0033 0.0016 'International Tables Vol C Tables 4.2.6.8 and 6.1.1.4'
H H 0.0000 0.0000 'International Tables Vol C Tables 4.2.6.8 and 6.1.1.4'
Cu Cu 0.3201 1.2651 'International Tables Vol C Tables 4.2.6.8 and 6.1.1.4'
F F 0.0171 0.0103 'International Tables Vol C Tables 4.2.6.8 and 6.1.1.4'
Fe Fe 0.3463 0.8444 'International Tables Vol C Tables 4.2.6.8 and 6.1.1.4'
N N 0.0061 0.0033 'International Tables Vol C Tables 4.2.6.8 and 6.1.1.4'
O O 0.0106 0.0060 'International Tables Vol C Tables 4.2.6.8 and 6.1.1.4'
P P 0.1023 0.0942 'International Tables Vol C Tables 4.2.6.8 and 6.1.1.4'

loop_
_geom_angle_atom_site_label_1
_geom_angle_atom_site_label_2
_geom_angle_atom_site_label_3
_geom_angle
N5 Cu1 N4 94.4(3)
N5 Cu1 N7 173.5(3)
N4 Cu1 N7 83.5(3)
N5 Cu1 N3 98.3(3)
N4 Cu1 N3 160.0(3)
N7 Cu1 N3 85.5(3)
N5 Cu1 N1 85.1(3)
N4 Cu1 N1 121.2(3)
N7 Cu1 N1 90.7(3)
N3 Cu1 N1 75.5(3)
N5 Cu1 N2 89.5(3)
N4 Cu1 N2 89.6(2)
N7 Cu1 N2 96.7(3)
N3 Cu1 N2 75.2(2)
N1 Cu1 N2 149.0(3)
N32 Fe1 C98 89.9(3)
N32 Fe1 C99 177.9(4)
C98 Fe1 C99 88.4(4)
N32 Fe1 N33 83.8(3)
C98 Fe1 N33 90.3(3)
C99 Fe1 N33 97.5(3)
N32 Fe1 N31 82.9(3)
C98 Fe1 N31 91.9(3)
C99 Fe1 N31 95.8(3)
N33 Fe1 N31 166.6(3)
N32 Fe1 C35 96.3(3)
C98 Fe1 C35 172.8(3)
C99 Fe1 C35 85.4(4)
N33 Fe1 C35 86.7(3)
N31 Fe1 C35 92.5(3)
F5 P1 F3 178.2(5)
F5 P1 F4 91.3(4)
F3 P1 F4 89.6(4)
F5 P1 F2 89.1(4)
F3 P1 F2 90.0(4)
F4 P1 F2 178.9(4)
F5 P1 F6 90.1(5)
F3 P1 F6 88.4(4)
F4 P1 F6 90.9(4)
F2 P1 F6 90.1(4)
F5 P1 F1 92.7(5)
F3 P1 F1 88.8(4)
F4 P1 F1 90.6(4)
F2 P1 F1 88.3(4)
F6 P1 F1 176.8(5)
C12 O4 C13 114.7(8)
N3 C4 C19 109.2(6)
N3 C4 C5 112.5(7)
C19 C4 C5 111.0(7)
C58 N33 C62 118.5(8)
C58 N33 Fe1 113.5(5)
C62 N33 Fe1 127.8(6)
C56 N32 C57 124.1(7)
C56 N32 Fe1 119.5(6)
C57 N32 Fe1 116.3(5)
C29 C30 N4 122.2(9)
C27 C26 N4 124.2(8)
C27 C26 C25 122.2(8)
N4 C26 C25 113.6(7)
C35 N5 Cu1 168.9(7)
C8 N7 C25 108.3(6)
C8 N7 C6 106.9(6)
C25 N7 C6 108.3(7)
C8 N7 Cu1 116.9(6)
C25 N7 Cu1 106.3(5)
C6 N7 Cu1 109.8(5)
N5 C35 Fe1 173.5(7)
C26 N4 C30 116.0(7)
C26 N4 Cu1 115.7(5)
C30 N4 Cu1 127.1(6)
C4 N3 C2 114.4(6)
C4 N3 C24 106.9(6)
C2 N3 C24 107.6(7)
C4 N3 Cu1 108.1(5)
C2 N3 Cu1 107.6(5)
C24 N3 Cu1 112.4(5)
C18 N1 C14 117.0(8)
C18 N1 Cu1 127.6(6)
C14 N1 Cu1 110.7(5)
C51 N31 C55 116.9(7)
C51 N31 Fe1 129.4(6)
C55 N31 Fe1 113.6(5)
N98 C98 Fe1 176.2(8)
O56 C56 N32 129.6(9)
O56 C56 C55 121.5(8)
N32 C56 C55 108.8(7)
N33 C58 C59 122.3(8)
N33 C58 C57 116.0(8)
C59 C58 C57 121.7(8)
C54 C55 N31 122.8(8)
C54 C55 C56 122.2(8)
N31 C55 C56 115.0(7)
C19 N2 C23 116.8(7)
C19 N2 Cu1 109.6(5)
C23 N2 Cu1 132.3(5)
C8 C1 C10 112.9(7)
C8 C1 C9 107.0(7)
C10 C1 C9 107.4(7)
C8 C1 C2 113.7(7)
C10 C1 C2 107.6(8)
C9 C1 C2 107.9(7)
C14 C2 N3 108.0(7)
C14 C2 C1 113.3(7)
N3 C2 C1 113.2(7)
N1 C14 C15 123.4(8)
N1 C14 C2 113.7(8)
C15 C14 C2 122.8(8)
N7 C6 C5 112.6(7)
C9 C5 C6 107.1(6)
C9 C5 C4 108.1(7)
C6 C5 C4 115.0(6)
C9 C5 C12 110.2(6)
C6 C5 C12 107.2(7)
C4 C5 C12 109.1(6)
N7 C8 C1 112.8(7)
N99 C99 Fe1 177.6(10)
C55 C54 C53 119.8(9)
N33 C62 C61 121.7(9)
C10 O2 C11 117.5(9)
O1 C10 O2 124.7(9)
O1 C10 C1 123.9(9)
O2 C10 C1 111.4(9)
C21 C22 C23 118.9(8)
C26 C25 N7 111.2(7)
C26 C27 C28 119.2(9)
N2 C19 C20 124.2(7)
N2 C19 C4 114.3(7)
C20 C19 C4 121.5(7)
N2 C23 C22 122.7(8)
O5 C9 C5 125.9(8)
O5 C9 C1 124.2(8)
C5 C9 C1 109.8(7)
C60 C61 C62 118.1(10)
N1 C18 C17 123.0(9)
C19 C20 C21 117.3(8)
C22 C21 C20 120.2(8)
C59 C60 C61 120.4(10)
C30 C29 C28 120.1(8)
N31 C51 C52 123.1(8)
C54 C53 C52 118.6(9)
C51 C52 C53 118.6(9)
C29 C28 C27 118.2(9)
C14 C15 C16 118.2(10)
C60 C59 C58 118.8(10)
C16 C17 C18 118.7(9)
C17 C16 C15 119.7(10)
O3 C12 O4 128.4(9)
O3 C12 C5 122.7(8)
O4 C12 C5 108.9(8)
O57 C57 N32 125.2(8)
O57 C57 C58 125.2(9)
N32 C57 C58 109.6(7)
N95 C95 C94 164(4)
N91 C91 C90 177(3)
N93 C93 C92 173(3)

loop_
_geom_bond_atom_site_label_1
_geom_bond_atom_site_label_2
_geom_bond_distance
Cu1 N5 1.968(8)
Cu1 N4 1.965(7)
Cu1 N7 2.075(8)
Cu1 N3 2.131(6)
Cu1 N1 2.329(7)
Cu1 N2 2.404(7)
Fe1 N32 1.872(6)
Fe1 C98 1.933(11)
Fe1 C99 1.945(8)
Fe1 N33 1.952(7)
Fe1 N31 1.953(7)
Fe1 C35 1.961(11)
P1 F5 1.551(7)
P1 F3 1.573(7)
P1 F4 1.577(7)
P1 F2 1.580(6)
P1 F6 1.580(7)
P1 F1 1.598(7)
O57 C57 1.213(10)
O4 C12 1.314(10)
O4 C13 1.439(10)
C4 N3 1.487(10)
C4 C19 1.533(11)
C4 C5 1.553(12)
N33 C58 1.346(10)
N33 C62 1.349(10)
N32 C56 1.379(10)
N32 C57 1.432(11)
C30 C29 1.370(12)
C30 N4 1.376(10)
C26 C27 1.356(12)
C26 N4 1.355(10)
C26 C25 1.496(10)
N5 C35 1.181(10)
N7 C8 1.489(9)
N7 C25 1.493(10)
N7 C6 1.503(10)
N3 C2 1.494(9)
N3 C24 1.497(11)
N1 C18 1.343(11)
N1 C14 1.352(10)
N31 C51 1.322(10)
N31 C55 1.366(10)
C98 N98 1.175(11)
O56 C56 1.208(9)
C56 C55 1.508(12)
C58 C59 1.367(12)
C58 C57 1.472(12)
C55 C54 1.349(11)
N2 C19 1.343(9)
N2 C23 1.361(10)
C1 C8 1.498(12)
C1 C10 1.522(11)
C1 C9 1.547(11)
C1 C2 1.577(13)
N99 C99 1.159(10)
C2 C14 1.493(12)
C14 C15 1.358(12)
C6 C5 1.540(12)
C5 C9 1.496(11)
C5 C12 1.567(12)
C54 C53 1.355(13)
C62 C61 1.380(13)
O2 C10 1.307(12)
O2 C11 1.479(11)
O1 C10 1.194(11)
C22 C21 1.360(12)
C22 C23 1.387(11)
C27 C28 1.388(12)
C19 C20 1.383(11)
C9 O5 1.180(9)
C61 C60 1.381(14)
C18 C17 1.368(14)
C20 C21 1.397(11)
C60 C59 1.358(14)
C29 C28 1.377(13)
C51 C52 1.374(13)
C53 C52 1.388(14)
C15 C16 1.383(14)
C17 C16 1.367(14)
O3 C12 1.160(10)
C94 C95 1.37(3)
C95 N95 1.23(3)
C90 C91 1.51(3)
C91 N91 1.08(3)
C93 N93 1.11(2)
C93 C92 1.34(2)
